data_4307255
loop_
_publ_author_name
'Ramalingam Venkateswaran'
'Joel T. Mague'
'Maravanji S. Balakrishna'

_publ_section_title
;
Ruthenium(II) Complexes Containing Bis(2-(diphenylphosphino)phenyl) Ether
and Their Catalytic Activity in Hydrogenation Reactions
;
_journal_name_full 'Inorganic Chemistry'
_journal_page_first 809
_journal_page_last 817
_journal_paper_doi 10.1021/ic061782l
_journal_volume 46
_journal_year 2007
_chemical_formula_moiety 'C41 H33 Cl O P2 Ru'
_chemical_formula_sum 'C41 H33 Cl O P2 Ru'
_chemical_formula_weight 740.13
_chemical_name_systematic
; 
 Chloro(\h^5^-cyclopentadienyl)(bis(o-diphenylphosphino
phenyl)ether)ruthenium(II)
;
_space_group_IT_number 14
_symmetry_cell_setting monoclinic
_symmetry_space_group_name_Hall '-P 2yn'
_symmetry_space_group_name_H-M 'P 1 21/n 1'
_atom_sites_solution_hydrogens geom
_atom_sites_solution_primary direct
_atom_sites_solution_secondary difmap
_audit_creation_method SHELXL-97
_cell_angle_alpha 90.00
_cell_angle_beta 100.617(2)
_cell_angle_gamma 90.00
_cell_formula_units_Z 4
_cell_length_a 10.656(1)
_cell_length_b 19.077(2)
_cell_length_c 16.153(2)
_cell_measurement_reflns_used 8927
_cell_measurement_temperature 100(2)
_cell_measurement_theta_max 28.27
_cell_measurement_theta_min 2.38
_cell_volume 3227.4(6)
_computing_cell_refinement 'Bruker SMART (Bruker-AXS, 2000)'
_computing_data_collection 'Bruker SMART (Bruker-AXS, 2000)'
_computing_data_reduction 'Bruker SAINT+ (Bruker-AXS, 2004)'
_computing_molecular_graphics 'Bruker SHELXTL (Bruker-AXS, 2000a)'
_computing_publication_material 'Bruker SHELXTL (Bruker-AXS, 2000a)'
_computing_structure_refinement 'SHELXL-97 (Sheldrick, 1997)'
_computing_structure_solution 'SHELXS-97 (Sheldrick, 1997)'
_diffrn_ambient_temperature 100(2)
_diffrn_measured_fraction_theta_full 0.961
_diffrn_measured_fraction_theta_max 0.961
_diffrn_measurement_device_type 'Bruker, Smart APEX CCD area detector'
_diffrn_measurement_method 'phi and omega scans'
_diffrn_radiation_monochromator graphite
_diffrn_radiation_source 'fine-focus sealed tube'
_diffrn_radiation_type MoK\a
_diffrn_radiation_wavelength 0.71073
_diffrn_reflns_av_R_equivalents 0.0268
_diffrn_reflns_av_sigmaI/netI 0.0270
_diffrn_reflns_limit_h_max 14
_diffrn_reflns_limit_h_min -14
_diffrn_reflns_limit_k_max 25
_diffrn_reflns_limit_k_min -24
_diffrn_reflns_limit_l_max 21
_diffrn_reflns_limit_l_min -21
_diffrn_reflns_number 28076
_diffrn_reflns_theta_full 28.30
_diffrn_reflns_theta_max 28.30
_diffrn_reflns_theta_min 1.67
_exptl_absorpt_coefficient_mu 0.702
_exptl_absorpt_correction_T_max 0.9293
_exptl_absorpt_correction_T_min 0.7838
_exptl_absorpt_correction_type multi-scan
_exptl_absorpt_process_details 'SADABS (Sheldrick, 2002)'
_exptl_crystal_colour Orange
_exptl_crystal_density_diffrn 1.523
_exptl_crystal_density_method 'not measured'
_exptl_crystal_description Block
_exptl_crystal_F_000 1512
_exptl_crystal_size_max 0.22
_exptl_crystal_size_mid 0.14
_exptl_crystal_size_min 0.11
_refine_diff_density_max 1.091
_refine_diff_density_min -0.260
_refine_diff_density_rms 0.082
_refine_ls_extinction_method none
_refine_ls_goodness_of_fit_ref 1.046
_refine_ls_hydrogen_treatment constr
_refine_ls_matrix_type full
_refine_ls_number_parameters 415
_refine_ls_number_reflns 7723
_refine_ls_number_restraints 0
_refine_ls_restrained_S_all 1.046
_refine_ls_R_factor_all 0.0358
_refine_ls_R_factor_gt 0.0301
_refine_ls_shift/su_max 0.001
_refine_ls_shift/su_mean 0.000
_refine_ls_structure_factor_coef Fsqd
_refine_ls_weighting_details 'calc w=1/[\s^2^(Fo^2^)+(0.0399P)^2^+1.8240P] where P=(Fo^2^+2Fc^2^)/3'
_refine_ls_weighting_scheme calc
_refine_ls_wR_factor_gt 0.0724
_refine_ls_wR_factor_ref 0.0752
_reflns_number_gt 6824
_reflns_number_total 7723
_reflns_threshold_expression >2\s(I)
_cod_data_source_file ic061782lsi20060920_072537.cif
_cod_data_source_block msb177
_cod_depositor_comments
;
The following automatic conversions were performed:
'_symmetry_cell_setting' value 'Monoclinic' changed to 'monoclinic'
according to '/home/saulius/struct/CIF-dictionaries/cif_core.dic'
dictionary named 'cif_core.dic' version 2.4.1 from 2010-06-29.

Automatic conversion script
Id: cif_fix_enum 1527 2010-12-29 10:47:43Z saulius 
;
_cod_original_cell_volume 3227.6(7)
_cod_database_code 4307255

loop_
_symmetry_equiv_pos_as_xyz
'x, y, z'
'-x+1/2, y+1/2, -z+1/2'
'-x, -y, -z'
'x-1/2, -y-1/2, z-1/2'

loop_
_atom_site_label
_atom_site_type_symbol
_atom_site_fract_x
_atom_site_fract_y
_atom_site_fract_z
_atom_site_U_iso_or_equiv
_atom_site_adp_type
_atom_site_occupancy
_atom_site_symmetry_multiplicity
_atom_site_calc_flag
_atom_site_refinement_flags
_atom_site_disorder_assembly
_atom_site_disorder_group
Ru Ru 0.219747(14) 0.233454(7) 0.594960(9) 0.01290(5) Uani 1 1 d . . .
Cl Cl 0.08805(4) 0.22307(2) 0.45399(3) 0.01913(10) Uani 1 1 d . . .
P1 P 0.35301(4) 0.15010(2) 0.55632(3) 0.01247(10) Uani 1 1 d . . .
P2 P 0.33566(4) 0.32965(2) 0.56334(3) 0.01325(10) Uani 1 1 d . . .
O O 0.36521(13) 0.25809(7) 0.41509(8) 0.0150(3) Uani 1 1 d . . .
C1 C 0.30135(18) 0.06241(9) 0.58362(11) 0.0154(4) Uani 1 1 d . . .
C2 C 0.18762(19) 0.03579(10) 0.53739(12) 0.0194(4) Uani 1 1 d . . .
H2 H 0.1363 0.0644 0.4964 0.023 Uiso 1 1 calc R . .
C3 C 0.1489(2) -0.03202(11) 0.55075(13) 0.0228(4) Uani 1 1 d . . .
H3 H 0.0725 -0.0500 0.5179 0.027 Uiso 1 1 calc R . .
C4 C 0.2215(2) -0.07395(11) 0.61224(14) 0.0251(4) Uani 1 1 d . . .
H4 H 0.1956 -0.1206 0.6210 0.030 Uiso 1 1 calc R . .
C5 C 0.3305(2) -0.04709(11) 0.65988(15) 0.0280(5) Uani 1 1 d . . .
H5 H 0.3792 -0.0751 0.7028 0.034 Uiso 1 1 calc R . .
C6 C 0.3712(2) 0.02096(11) 0.64616(13) 0.0217(4) Uani 1 1 d . . .
H6 H 0.4470 0.0388 0.6798 0.026 Uiso 1 1 calc R . .
C7 C 0.51991(17) 0.15157(9) 0.61014(11) 0.0144(3) Uani 1 1 d . . .
C8 C 0.54525(18) 0.17080(10) 0.69528(12) 0.0173(4) Uani 1 1 d . . .
H8 H 0.4771 0.1859 0.7215 0.021 Uiso 1 1 calc R . .
C9 C 0.66833(19) 0.16811(10) 0.74208(12) 0.0190(4) Uani 1 1 d . . .
H9 H 0.6839 0.1800 0.8002 0.023 Uiso 1 1 calc R . .
C10 C 0.76823(19) 0.14796(10) 0.70338(13) 0.0214(4) Uani 1 1 d . . .
H10 H 0.8527 0.1462 0.7349 0.026 Uiso 1 1 calc R . .
C11 C 0.74498(19) 0.13032(11) 0.61829(13) 0.0212(4) Uani 1 1 d . . .
H11 H 0.8141 0.1175 0.5917 0.025 Uiso 1 1 calc R . .
C12 C 0.62159(18) 0.13129(10) 0.57210(12) 0.0175(4) Uani 1 1 d . . .
H12 H 0.6063 0.1181 0.5144 0.021 Uiso 1 1 calc R . .
C13 C 0.36135(17) 0.13417(10) 0.44433(11) 0.0140(3) Uani 1 1 d . . .
C14 C 0.35849(17) 0.06619(10) 0.41097(12) 0.0161(4) Uani 1 1 d . . .
H14 H 0.3647 0.0272 0.4481 0.019 Uiso 1 1 calc R . .
C15 C 0.34679(18) 0.05441(10) 0.32500(12) 0.0181(4) Uani 1 1 d . . .
H15 H 0.3430 0.0078 0.3039 0.022 Uiso 1 1 calc R . .
C16 C 0.34064(18) 0.11046(10) 0.27010(12) 0.0183(4) Uani 1 1 d . . .
H16 H 0.3310 0.1024 0.2112 0.022 Uiso 1 1 calc R . .
C17 C 0.34863(18) 0.17831(10) 0.30111(11) 0.0167(4) Uani 1 1 d . . .
H17 H 0.3466 0.2170 0.2639 0.020 Uiso 1 1 calc R . .
C18 C 0.35956(17) 0.18921(9) 0.38696(11) 0.0141(3) Uani 1 1 d . . .
C19 C 0.48567(18) 0.28171(9) 0.45271(11) 0.0152(4) Uani 1 1 d . . .
C20 C 0.5935(2) 0.26933(10) 0.41809(13) 0.0198(4) Uani 1 1 d . . .
H20 H 0.5885 0.2416 0.3687 0.024 Uiso 1 1 calc R . .
C21 C 0.7090(2) 0.29824(12) 0.45704(13) 0.0245(4) Uani 1 1 d . . .
H21 H 0.7844 0.2896 0.4351 0.029 Uiso 1 1 calc R . .
C22 C 0.7139(2) 0.33976(12) 0.52815(13) 0.0254(4) Uani 1 1 d . . .
H22 H 0.7925 0.3603 0.5541 0.031 Uiso 1 1 calc R . .
C23 C 0.60450(19) 0.35142(11) 0.56166(12) 0.0210(4) Uani 1 1 d . . .
H23 H 0.6093 0.3801 0.6102 0.025 Uiso 1 1 calc R . .
C24 C 0.48768(18) 0.32159(9) 0.52503(11) 0.0148(4) Uani 1 1 d . . .
C25 C 0.24464(18) 0.38843(9) 0.48478(11) 0.0156(4) Uani 1 1 d . . .
C26 C 0.3030(2) 0.43036(10) 0.43195(12) 0.0189(4) Uani 1 1 d . . .
H26 H 0.3927 0.4276 0.4346 0.023 Uiso 1 1 calc R . .
C27 C 0.2303(2) 0.47602(10) 0.37555(12) 0.0219(4) Uani 1 1 d . . .
H27 H 0.2703 0.5042 0.3394 0.026 Uiso 1 1 calc R . .
C28 C 0.0998(2) 0.48067(10) 0.37179(13) 0.0237(4) Uani 1 1 d . . .
H28 H 0.0505 0.5121 0.3332 0.028 Uiso 1 1 calc R . .
C29 C 0.0409(2) 0.43970(11) 0.42409(13) 0.0235(4) Uani 1 1 d . . .
H29 H -0.0486 0.4431 0.4218 0.028 Uiso 1 1 calc R . .
C30 C 0.11351(19) 0.39334(10) 0.48014(12) 0.0197(4) Uani 1 1 d . . .
H30 H 0.0729 0.3648 0.5155 0.024 Uiso 1 1 calc R . .
C31 C 0.38957(18) 0.39076(10) 0.65082(11) 0.0156(4) Uani 1 1 d . . .
C32 C 0.47084(18) 0.36552(10) 0.72269(11) 0.0171(4) Uani 1 1 d . . .
H32 H 0.4875 0.3167 0.7282 0.020 Uiso 1 1 calc R . .
C33 C 0.52743(19) 0.41065(11) 0.78607(12) 0.0196(4) Uani 1 1 d . . .
H33 H 0.5819 0.3927 0.8346 0.023 Uiso 1 1 calc R . .
C34 C 0.5041(2) 0.48224(11) 0.77827(13) 0.0227(4) Uani 1 1 d . . .
H34 H 0.5438 0.5134 0.8211 0.027 Uiso 1 1 calc R . .
C35 C 0.4229(2) 0.50808(11) 0.70805(13) 0.0236(4) Uani 1 1 d . . .
H35 H 0.4064 0.5570 0.7031 0.028 Uiso 1 1 calc R . .
C36 C 0.36529(19) 0.46267(10) 0.64451(12) 0.0202(4) Uani 1 1 d . . .
H36 H 0.3092 0.4808 0.5967 0.024 Uiso 1 1 calc R . .
C37 C 0.2357(2) 0.25347(11) 0.73017(13) 0.0234(4) Uani 1 1 d . . .
H37 H 0.3109 0.2743 0.7685 0.028 Uiso 1 1 calc R . .
C38 C 0.1258(2) 0.29090(11) 0.68654(13) 0.0257(5) Uani 1 1 d . . .
H38 H 0.1121 0.3427 0.6879 0.031 Uiso 1 1 calc R . .
C39 C 0.0394(2) 0.24144(11) 0.64378(14) 0.0242(4) Uani 1 1 d . . .
H39 H -0.0463 0.2524 0.6093 0.029 Uiso 1 1 calc R . .
C40 C 0.09141(19) 0.17252(11) 0.66076(12) 0.0203(4) Uani 1 1 d . . .
H40 H 0.0485 0.1272 0.6417 0.024 Uiso 1 1 calc R . .
C41 C 0.21211(19) 0.18089(11) 0.71459(12) 0.0202(4) Uani 1 1 d . . .
H41 H 0.2693 0.1418 0.7397 0.024 Uiso 1 1 calc R . .

loop_
_atom_site_aniso_label
_atom_site_aniso_U_11
_atom_site_aniso_U_22
_atom_site_aniso_U_33
_atom_site_aniso_U_23
_atom_site_aniso_U_13
_atom_site_aniso_U_12
Ru 0.01516(8) 0.01251(8) 0.01185(8) -0.00018(5) 0.00459(5) 0.00016(5)
Cl 0.0185(2) 0.0212(2) 0.0167(2) -0.00286(17) 0.00072(17) 0.00106(17)
P1 0.0147(2) 0.0123(2) 0.0104(2) 0.00010(16) 0.00250(17) -0.00015(17)
P2 0.0169(2) 0.0122(2) 0.0109(2) -0.00082(16) 0.00313(17) 0.00014(17)
O 0.0185(7) 0.0124(6) 0.0139(6) -0.0023(5) 0.0025(5) -0.0012(5)
C1 0.0195(9) 0.0132(8) 0.0148(9) 0.0001(7) 0.0071(7) 0.0008(7)
C2 0.0187(9) 0.0206(10) 0.0196(9) 0.0026(8) 0.0050(7) 0.0001(7)
C3 0.0215(10) 0.0226(10) 0.0259(10) -0.0027(8) 0.0084(8) -0.0043(8)
C4 0.0268(11) 0.0155(9) 0.0373(12) 0.0024(8) 0.0172(9) -0.0005(8)
C5 0.0286(11) 0.0231(11) 0.0325(12) 0.0125(9) 0.0063(9) 0.0032(9)
C6 0.0219(10) 0.0209(10) 0.0219(10) 0.0035(8) 0.0024(8) -0.0006(8)
C7 0.0154(9) 0.0123(8) 0.0152(9) 0.0021(7) 0.0019(7) -0.0006(7)
C8 0.0201(9) 0.0159(9) 0.0161(9) 0.0004(7) 0.0035(7) -0.0003(7)
C9 0.0235(10) 0.0173(9) 0.0153(9) 0.0012(7) 0.0012(7) -0.0022(7)
C10 0.0186(10) 0.0186(10) 0.0249(10) 0.0015(8) -0.0016(8) -0.0015(7)
C11 0.0170(9) 0.0210(10) 0.0259(10) -0.0015(8) 0.0044(8) 0.0004(8)
C12 0.0207(9) 0.0159(9) 0.0164(9) -0.0008(7) 0.0048(7) 0.0002(7)
C13 0.0133(8) 0.0164(9) 0.0123(8) -0.0009(7) 0.0026(6) 0.0004(7)
C14 0.0169(9) 0.0154(9) 0.0163(9) 0.0016(7) 0.0037(7) 0.0012(7)
C15 0.0210(10) 0.0157(9) 0.0178(9) -0.0053(7) 0.0038(7) 0.0001(7)
C16 0.0214(10) 0.0203(10) 0.0129(8) -0.0035(7) 0.0027(7) 0.0005(7)
C17 0.0192(9) 0.0171(9) 0.0135(9) 0.0009(7) 0.0024(7) 0.0001(7)
C18 0.0149(9) 0.0126(8) 0.0146(8) -0.0022(7) 0.0023(7) 0.0010(7)
C19 0.0197(9) 0.0125(8) 0.0137(8) 0.0016(7) 0.0034(7) -0.0018(7)
C20 0.0251(10) 0.0195(10) 0.0169(9) -0.0044(7) 0.0089(8) -0.0030(8)
C21 0.0219(10) 0.0278(11) 0.0265(11) -0.0045(9) 0.0115(8) -0.0040(8)
C22 0.0185(10) 0.0332(12) 0.0250(11) -0.0066(9) 0.0051(8) -0.0066(9)
C23 0.0239(10) 0.0226(10) 0.0175(9) -0.0055(8) 0.0069(8) -0.0034(8)
C24 0.0200(9) 0.0127(8) 0.0127(8) 0.0002(7) 0.0054(7) -0.0002(7)
C25 0.0223(9) 0.0120(8) 0.0117(8) -0.0020(7) 0.0012(7) 0.0007(7)
C26 0.0237(10) 0.0176(9) 0.0148(9) -0.0001(7) 0.0022(7) -0.0019(8)
C27 0.0315(11) 0.0174(9) 0.0157(9) 0.0026(7) 0.0016(8) -0.0025(8)
C28 0.0332(11) 0.0169(9) 0.0186(10) 0.0017(8) -0.0014(8) 0.0037(8)
C29 0.0231(10) 0.0215(10) 0.0248(10) 0.0000(8) 0.0013(8) 0.0044(8)
C30 0.0243(10) 0.0168(9) 0.0183(9) 0.0011(7) 0.0048(8) 0.0015(8)
C31 0.0182(9) 0.0157(9) 0.0143(9) -0.0022(7) 0.0061(7) -0.0017(7)
C32 0.0200(9) 0.0173(9) 0.0146(9) -0.0002(7) 0.0051(7) -0.0011(7)
C33 0.0196(9) 0.0256(10) 0.0138(9) -0.0017(7) 0.0036(7) -0.0023(8)
C34 0.0274(11) 0.0233(10) 0.0179(10) -0.0083(8) 0.0057(8) -0.0059(8)
C35 0.0325(11) 0.0160(9) 0.0235(10) -0.0046(8) 0.0079(9) 0.0005(8)
C36 0.0254(10) 0.0184(9) 0.0171(9) -0.0014(7) 0.0050(8) 0.0018(8)
C37 0.0306(11) 0.0275(10) 0.0155(9) -0.0049(8) 0.0132(8) -0.0074(9)
C38 0.0383(12) 0.0208(10) 0.0239(10) -0.0017(8) 0.0211(9) 0.0013(9)
C39 0.0208(10) 0.0303(11) 0.0247(11) 0.0038(9) 0.0125(8) 0.0053(8)
C40 0.0212(10) 0.0222(10) 0.0201(10) 0.0024(8) 0.0103(8) -0.0031(8)
C41 0.0238(10) 0.0237(10) 0.0154(9) 0.0027(7) 0.0098(8) 0.0000(8)

loop_
_atom_type_symbol
_atom_type_description
_atom_type_scat_dispersion_real
_atom_type_scat_dispersion_imag
_atom_type_scat_source
C C 0.0033 0.0016 'International Tables Vol C Tables 4.2.6.8 and 6.1.1.4'
H H 0.0000 0.0000 'International Tables Vol C Tables 4.2.6.8 and 6.1.1.4'
O O 0.0106 0.0060 'International Tables Vol C Tables 4.2.6.8 and 6.1.1.4'
P P 0.1023 0.0942 'International Tables Vol C Tables 4.2.6.8 and 6.1.1.4'
Cl Cl 0.1484 0.1585 'International Tables Vol C Tables 4.2.6.8 and 6.1.1.4'
Ru Ru -1.2594 0.8363 'International Tables Vol C Tables 4.2.6.8 and 6.1.1.4'

loop_
_geom_angle_atom_site_label_1
_geom_angle_atom_site_label_2
_geom_angle_atom_site_label_3
_geom_angle
_geom_angle_site_symmetry_1
_geom_angle_site_symmetry_3
_geom_angle_publ_flag
C41 Ru C37 37.83(7) . . ?
C41 Ru C40 37.70(8) . . ?
C37 Ru C40 63.52(8) . . ?
C41 Ru C39 62.72(8) . . ?
C37 Ru C39 63.02(8) . . ?
C40 Ru C39 37.82(7) . . ?
C41 Ru C38 62.89(8) . . ?
C37 Ru C38 38.08(8) . . ?
C40 Ru C38 62.92(8) . . ?
C39 Ru C38 37.01(8) . . ?
C41 Ru P1 92.76(5) . . ?
C37 Ru P1 116.96(6) . . ?
C40 Ru P1 103.60(6) . . ?
C39 Ru P1 140.04(6) . . ?
C38 Ru P1 154.23(6) . . ?
C41 Ru P2 131.56(6) . . ?
C37 Ru P2 97.74(6) . . ?
C40 Ru P2 157.37(6) . . ?
C39 Ru P2 123.81(6) . . ?
C38 Ru P2 94.58(6) . . ?
P1 Ru P2 96.140(19) . . ?
C41 Ru Cl 132.35(6) . . ?
C37 Ru Cl 149.87(6) . . ?
C40 Ru Cl 96.03(6) . . ?
C39 Ru Cl 87.16(6) . . ?
C38 Ru Cl 114.01(6) . . ?
P1 Ru Cl 88.192(17) . . ?
P2 Ru Cl 95.523(17) . . ?
C7 P1 C1 101.98(8) . . ?
C7 P1 C13 104.43(8) . . ?
C1 P1 C13 98.92(8) . . ?
C7 P1 Ru 117.15(6) . . ?
C1 P1 Ru 109.72(6) . . ?
C13 P1 Ru 121.53(6) . . ?
C25 P2 C31 101.23(8) . . ?
C25 P2 C24 101.79(8) . . ?
C31 P2 C24 98.12(8) . . ?
C25 P2 Ru 113.65(6) . . ?
C31 P2 Ru 115.81(6) . . ?
C24 P2 Ru 122.96(6) . . ?
C18 O C19 115.52(14) . . ?
C6 C1 C2 118.60(17) . . ?
C6 C1 P1 123.29(15) . . ?
C2 C1 P1 118.09(14) . . ?
C3 C2 C1 120.65(19) . . ?
C3 C2 H2 119.7 . . ?
C1 C2 H2 119.7 . . ?
C2 C3 C4 120.28(19) . . ?
C2 C3 H3 119.9 . . ?
C4 C3 H3 119.9 . . ?
C5 C4 C3 119.21(19) . . ?
C5 C4 H4 120.4 . . ?
C3 C4 H4 120.4 . . ?
C4 C5 C6 120.9(2) . . ?
C4 C5 H5 119.5 . . ?
C6 C5 H5 119.5 . . ?
C1 C6 C5 120.27(19) . . ?
C1 C6 H6 119.9 . . ?
C5 C6 H6 119.9 . . ?
C12 C7 C8 118.69(17) . . ?
C12 C7 P1 123.51(14) . . ?
C8 C7 P1 117.72(14) . . ?
C9 C8 C7 121.11(18) . . ?
C9 C8 H8 119.4 . . ?
C7 C8 H8 119.4 . . ?
C10 C9 C8 119.47(18) . . ?
C10 C9 H9 120.3 . . ?
C8 C9 H9 120.3 . . ?
C9 C10 C11 120.07(18) . . ?
C9 C10 H10 120.0 . . ?
C11 C10 H10 120.0 . . ?
C12 C11 C10 120.42(18) . . ?
C12 C11 H11 119.8 . . ?
C10 C11 H11 119.8 . . ?
C11 C12 C7 120.19(18) . . ?
C11 C12 H12 119.9 . . ?
C7 C12 H12 119.9 . . ?
C18 C13 C14 116.30(16) . . ?
C18 C13 P1 121.78(13) . . ?
C14 C13 P1 121.69(14) . . ?
C15 C14 C13 121.68(17) . . ?
C15 C14 H14 119.2 . . ?
C13 C14 H14 119.2 . . ?
C16 C15 C14 120.05(17) . . ?
C16 C15 H15 120.0 . . ?
C14 C15 H15 120.0 . . ?
C15 C16 C17 119.89(17) . . ?
C15 C16 H16 120.1 . . ?
C17 C16 H16 120.1 . . ?
C16 C17 C18 119.36(17) . . ?
C16 C17 H17 120.3 . . ?
C18 C17 H17 120.3 . . ?
C17 C18 O 117.39(16) . . ?
C17 C18 C13 122.61(17) . . ?
O C18 C13 119.97(16) . . ?
C20 C19 O 122.36(17) . . ?
C20 C19 C24 123.07(18) . . ?
O C19 C24 114.49(16) . . ?
C19 C20 C21 118.71(18) . . ?
C19 C20 H20 120.6 . . ?
C21 C20 H20 120.6 . . ?
C22 C21 C20 119.77(19) . . ?
C22 C21 H21 120.1 . . ?
C20 C21 H21 120.1 . . ?
C21 C22 C23 120.45(19) . . ?
C21 C22 H22 119.8 . . ?
C23 C22 H22 119.8 . . ?
C22 C23 C24 121.02(18) . . ?
C22 C23 H23 119.5 . . ?
C24 C23 H23 119.5 . . ?
C19 C24 C23 116.94(17) . . ?
C19 C24 P2 116.68(14) . . ?
C23 C24 P2 126.38(14) . . ?
C30 C25 C26 119.04(17) . . ?
C30 C25 P2 118.54(14) . . ?
C26 C25 P2 122.37(15) . . ?
C27 C26 C25 120.17(19) . . ?
C27 C26 H26 119.9 . . ?
C25 C26 H26 119.9 . . ?
C28 C27 C26 120.25(19) . . ?
C28 C27 H27 119.9 . . ?
C26 C27 H27 119.9 . . ?
C27 C28 C29 120.16(19) . . ?
C27 C28 H28 119.9 . . ?
C29 C28 H28 119.9 . . ?
C28 C29 C30 119.7(2) . . ?
C28 C29 H29 120.2 . . ?
C30 C29 H29 120.2 . . ?
C25 C30 C29 120.72(18) . . ?
C25 C30 H30 119.6 . . ?
C29 C30 H30 119.6 . . ?
C36 C31 C32 118.46(17) . . ?
C36 C31 P2 122.61(15) . . ?
C32 C31 P2 118.48(14) . . ?
C33 C32 C31 121.12(18) . . ?
C33 C32 H32 119.4 . . ?
C31 C32 H32 119.4 . . ?
C32 C33 C34 119.78(18) . . ?
C32 C33 H33 120.1 . . ?
C34 C33 H33 120.1 . . ?
C35 C34 C33 119.91(18) . . ?
C35 C34 H34 120.0 . . ?
C33 C34 H34 120.0 . . ?
C34 C35 C36 120.35(19) . . ?
C34 C35 H35 119.8 . . ?
C36 C35 H35 119.8 . . ?
C35 C36 C31 120.36(19) . . ?
C35 C36 H36 119.8 . . ?
C31 C36 H36 119.8 . . ?
C41 C37 C38 107.14(19) . . ?
C41 C37 Ru 71.05(11) . . ?
C38 C37 Ru 72.06(12) . . ?
C41 C37 H37 126.3 . . ?
C38 C37 H37 126.3 . . ?
Ru C37 H37 126.3 . . ?
C39 C38 C37 107.90(19) . . ?
C39 C38 Ru 71.16(12) . . ?
C37 C38 Ru 69.86(11) . . ?
C39 C38 H38 126.0 . . ?
C37 C38 H38 126.0 . . ?
Ru C38 H38 126.0 . . ?
C38 C39 C40 109.01(19) . . ?
C38 C39 Ru 71.83(12) . . ?
C40 C39 Ru 70.98(11) . . ?
C38 C39 H39 125.5 . . ?
C40 C39 H39 125.5 . . ?
Ru C39 H39 125.5 . . ?
C41 C40 C39 106.77(18) . . ?
C41 C40 Ru 70.44(11) . . ?
C39 C40 Ru 71.20(11) . . ?
C41 C40 H40 126.6 . . ?
C39 C40 H40 126.6 . . ?
Ru C40 H40 126.6 . . ?
C37 C41 C40 109.16(18) . . ?
C37 C41 Ru 71.12(11) . . ?
C40 C41 Ru 71.86(11) . . ?
C37 C41 H41 125.4 . . ?
C40 C41 H41 125.4 . . ?
Ru C41 H41 125.4 . . ?

loop_
_geom_bond_atom_site_label_1
_geom_bond_atom_site_label_2
_geom_bond_distance
_geom_bond_site_symmetry_2
_geom_bond_publ_flag
Ru C41 2.1919(19) . ?
Ru C37 2.193(2) . ?
Ru C40 2.2106(19) . ?
Ru C39 2.213(2) . ?
Ru C38 2.222(2) . ?
Ru P1 2.2938(5) . ?
Ru P2 2.3209(5) . ?
Ru Cl 2.4528(5) . ?
P1 C7 1.8303(19) . ?
P1 C1 1.8400(19) . ?
P1 C13 1.8526(18) . ?
P2 C25 1.8318(19) . ?
P2 C31 1.8404(19) . ?
P2 C24 1.8441(19) . ?
O C18 1.388(2) . ?
O C19 1.390(2) . ?
C1 C6 1.387(3) . ?
C1 C2 1.397(3) . ?
C2 C3 1.387(3) . ?
C2 H2 0.9500 . ?
C3 C4 1.393(3) . ?
C3 H3 0.9500 . ?
C4 C5 1.370(3) . ?
C4 H4 0.9500 . ?
C5 C6 1.399(3) . ?
C5 H5 0.9500 . ?
C6 H6 0.9500 . ?
C7 C12 1.395(3) . ?
C7 C8 1.401(3) . ?
C8 C9 1.389(3) . ?
C8 H8 0.9500 . ?
C9 C10 1.385(3) . ?
C9 H9 0.9500 . ?
C10 C11 1.392(3) . ?
C10 H10 0.9500 . ?
C11 C12 1.387(3) . ?
C11 H11 0.9500 . ?
C12 H12 0.9500 . ?
C13 C18 1.398(2) . ?
C13 C14 1.402(3) . ?
C14 C15 1.390(3) . ?
C14 H14 0.9500 . ?
C15 C16 1.383(3) . ?
C15 H15 0.9500 . ?
C16 C17 1.385(3) . ?
C16 H16 0.9500 . ?
C17 C18 1.386(2) . ?
C17 H17 0.9500 . ?
C19 C20 1.388(3) . ?
C19 C24 1.391(3) . ?
C20 C21 1.389(3) . ?
C20 H20 0.9500 . ?
C21 C22 1.388(3) . ?
C21 H21 0.9500 . ?
C22 C23 1.391(3) . ?
C22 H22 0.9500 . ?
C23 C24 1.397(3) . ?
C23 H23 0.9500 . ?
C25 C30 1.389(3) . ?
C25 C26 1.396(3) . ?
C26 C27 1.389(3) . ?
C26 H26 0.9500 . ?
C27 C28 1.384(3) . ?
C27 H27 0.9500 . ?
C28 C29 1.384(3) . ?
C28 H28 0.9500 . ?
C29 C30 1.394(3) . ?
C29 H29 0.9500 . ?
C30 H30 0.9500 . ?
C31 C36 1.396(3) . ?
C31 C32 1.400(3) . ?
C32 C33 1.388(3) . ?
C32 H32 0.9500 . ?
C33 C34 1.390(3) . ?
C33 H33 0.9500 . ?
C34 C35 1.384(3) . ?
C34 H34 0.9500 . ?
C35 C36 1.396(3) . ?
C35 H35 0.9500 . ?
C36 H36 0.9500 . ?
C37 C41 1.421(3) . ?
C37 C38 1.440(3) . ?
C37 H37 1.0000 . ?
C38 C39 1.408(3) . ?
C38 H38 1.0000 . ?
C39 C40 1.434(3) . ?
C39 H39 1.0000 . ?
C40 C41 1.423(3) . ?
C40 H40 1.0000 . ?
C41 H41 1.0000 . ?
